data_2013373
loop_
_publ_author_name
'Liang Shen'

_publ_section_title
;
 Diaqua(2,2'-bipyridine)malonatomanganese(II)
;
_journal_issue 4
_journal_name_full 'Acta Crystallographica Section C'
_journal_page_first m128
_journal_page_last m129
_journal_paper_doi 10.1107/S0108270103004244
_journal_volume 59
_journal_year 2003
_chemical_formula_iupac '[Mn (C3 H2 O4) (C10 H8 N2) (H2 O)2]'
_chemical_formula_moiety 'C13 H14 Mn N2 O6'
_chemical_formula_sum 'C13 H14 Mn N2 O6'
_chemical_formula_weight 349.20
_chemical_name_systematic
;
  ?
;
_space_group_IT_number 14
_symmetry_cell_setting monoclinic
_symmetry_space_group_name_Hall '-P 2ybc'
_symmetry_space_group_name_H-M 'P 1 21/c 1'
_atom_sites_solution_hydrogens geom
_atom_sites_solution_primary direct
_atom_sites_solution_secondary difmap
_audit_creation_method SHELXL-97
_cell_angle_alpha 90.00
_cell_angle_beta 97.75(2)
_cell_angle_gamma 90.00
_cell_formula_units_Z 4
_cell_length_a 7.834(2)
_cell_length_b 9.408(2)
_cell_length_c 20.532(4)
_cell_measurement_reflns_used 26
_cell_measurement_temperature 296(2)
_cell_measurement_theta_max 14.77
_cell_measurement_theta_min 3.66
_cell_volume 1499.4(6)
_computing_cell_refinement XSCANS
_computing_data_collection 'XSCANS User's Manual (Siemens, 1991)'
_computing_data_reduction 'SHELXTL-Plus (Sheldrick, 1990a)'
_computing_molecular_graphics SHELXTL
_computing_publication_material SHELXTL
_computing_structure_refinement 'SHELXL97 (Sheldrick, 1997)'
_computing_structure_solution 'SHELXS97 (Sheldrick, 1990b)'
_diffrn_ambient_temperature 296(2)
_diffrn_measured_fraction_theta_full 1.000
_diffrn_measured_fraction_theta_max 1.000
_diffrn_measurement_device_type 'Siemens P4'
_diffrn_measurement_method \w
_diffrn_radiation_monochromator graphite
_diffrn_radiation_source 'normal-focus sealed tube'
_diffrn_radiation_type MoK\a
_diffrn_radiation_wavelength 0.71073
_diffrn_reflns_av_R_equivalents 0.0100
_diffrn_reflns_av_sigmaI/netI 0.0221
_diffrn_reflns_limit_h_max 9
_diffrn_reflns_limit_h_min 0
_diffrn_reflns_limit_k_max 11
_diffrn_reflns_limit_k_min 0
_diffrn_reflns_limit_l_max 24
_diffrn_reflns_limit_l_min -24
_diffrn_reflns_number 3153
_diffrn_reflns_theta_full 24.99
_diffrn_reflns_theta_max 24.99
_diffrn_reflns_theta_min 2.00
_diffrn_standards_decay_% 2.56
_diffrn_standards_interval_count 97
_diffrn_standards_number 3
_exptl_absorpt_coefficient_mu 0.910
_exptl_absorpt_correction_T_max 0.9963
_exptl_absorpt_correction_T_min 0.8432
_exptl_absorpt_correction_type empirical
_exptl_absorpt_process_details '(North et al., 1968)'
_exptl_crystal_colour yellow
_exptl_crystal_density_diffrn 1.547
_exptl_crystal_density_method 'not measured'
_exptl_crystal_description prism
_exptl_crystal_F_000 716
_exptl_crystal_size_max 0.50
_exptl_crystal_size_mid 0.42
_exptl_crystal_size_min 0.38
_refine_diff_density_max 0.565
_refine_diff_density_min -0.378
_refine_ls_extinction_coef 0.0055(8)
_refine_ls_extinction_expression Fc^*^=kFc[1+0.001xFc^2^\l^3^/sin(2\q)]^-1/4^
_refine_ls_extinction_method SHELXL97
_refine_ls_goodness_of_fit_ref 1.061
_refine_ls_hydrogen_treatment mixed
_refine_ls_matrix_type full
_refine_ls_number_parameters 216
_refine_ls_number_reflns 2647
_refine_ls_number_restraints 4
_refine_ls_restrained_S_all 1.060
_refine_ls_R_factor_all 0.0389
_refine_ls_R_factor_gt 0.0311
_refine_ls_shift/su_max <0.001
_refine_ls_shift/su_mean 0.000
_refine_ls_structure_factor_coef Fsqd
_refine_ls_weighting_details 'calc w = 1/[\s^2^(Fo^2^)+(0.0396P)^2^+0.4939P] where P = (Fo^2^+2Fc^2^)/3'
_refine_ls_weighting_scheme calc
_refine_ls_wR_factor_gt 0.0772
_refine_ls_wR_factor_ref 0.0797
_reflns_number_gt 2210
_reflns_number_total 2647
_reflns_threshold_expression I>2\s(I)
_cod_data_source_file sq1008.cif
_cod_data_source_block I
_cod_original_sg_symbol_H-M 'P 21/c'
_cod_database_code 2013373
_cod_database_fobs_code 2013373

loop_
_symmetry_equiv_pos_as_xyz
'x, y, z'
'-x, y+1/2, -z+1/2'
'-x, -y, -z'
'x, -y-1/2, z-1/2'

loop_
_atom_site_label
_atom_site_fract_x
_atom_site_fract_y
_atom_site_fract_z
_atom_site_U_iso_or_equiv
_atom_site_adp_type
_atom_site_calc_flag
_atom_site_refinement_flags
_atom_site_occupancy
_atom_site_disorder_assembly
_atom_site_disorder_group
_atom_site_type_symbol
Mn 0.18242(4) 0.41635(4) 0.328984(15) 0.03395(14) Uani d . 1 . . Mn
O1 0.1359(2) 0.53713(19) 0.23848(7) 0.0452(4) Uani d . 1 . . O
O2 0.1992(3) 0.6244(2) 0.14481(8) 0.0577(5) Uani d . 1 . . O
O3 0.4472(2) 0.43297(19) 0.31814(8) 0.0505(4) Uani d . 1 . . O
O4 0.6497(2) 0.5458(3) 0.27577(11) 0.0861(8) Uani d . 1 . . O
O5 -0.0881(2) 0.3901(2) 0.33636(10) 0.0518(5) Uani d D 1 . . O
O6 0.1673(2) 0.1952(2) 0.29776(10) 0.0509(5) Uani d D 1 . . O
N1 0.1735(3) 0.6162(2) 0.39192(9) 0.0419(5) Uani d . 1 . . N
N2 0.2592(2) 0.3530(2) 0.43586(9) 0.0408(5) Uani d . 1 . . N
C1 0.1257(4) 0.7445(3) 0.36856(13) 0.0572(7) Uani d . 1 . . C
H1 0.1061 0.7571 0.3232 0.069 Uiso calc R 1 . . H
C2 0.1042(4) 0.8591(3) 0.40821(16) 0.0696(9) Uani d . 1 . . C
H2 0.0697 0.9469 0.3902 0.084 Uiso calc R 1 . . H
C3 0.1349(4) 0.8405(3) 0.47485(15) 0.0704(9) Uani d . 1 . . C
H3 0.1219 0.9160 0.5030 0.085 Uiso calc R 1 . . H
C4 0.1846(4) 0.7102(3) 0.49965(13) 0.0593(7) Uani d . 1 . . C
H4 0.2055 0.6963 0.5449 0.071 Uiso calc R 1 . . H
C5 0.2040(3) 0.5984(2) 0.45720(11) 0.0394(5) Uani d . 1 . . C
C6 0.2613(3) 0.4555(3) 0.48113(10) 0.0388(5) Uani d . 1 . . C
C7 0.3198(4) 0.4287(3) 0.54682(12) 0.0578(7) Uani d . 1 . . C
H7 0.3232 0.5013 0.5777 0.069 Uiso calc R 1 . . H
C8 0.3725(4) 0.2948(3) 0.56571(13) 0.0702(9) Uani d . 1 . . C
H8 0.4118 0.2755 0.6096 0.084 Uiso calc R 1 . . H
C9 0.3670(4) 0.1897(3) 0.51982(15) 0.0717(9) Uani d . 1 . . C
H9 0.4006 0.0975 0.5319 0.086 Uiso calc R 1 . . H
C10 0.3108(4) 0.2230(3) 0.45527(13) 0.0590(7) Uani d . 1 . . C
H10 0.3087 0.1516 0.4238 0.071 Uiso calc R 1 . . H
C11 0.2343(3) 0.5513(2) 0.19476(11) 0.0391(5) Uani d . 1 . . C
C12 0.4020(4) 0.4679(4) 0.20319(13) 0.0615(8) Uani d . 1 . . C
H12A 0.3760 0.3680 0.1956 0.074 Uiso calc R 1 . . H
H12B 0.4714 0.4989 0.1701 0.074 Uiso calc R 1 . . H
C13 0.5063(3) 0.4845(3) 0.27045(12) 0.0493(6) Uani d . 1 . . C
H5A -0.124(3) 0.3108(15) 0.3425(13) 0.053(9) Uiso d D 1 . . H
H5B -0.167(3) 0.439(3) 0.3190(13) 0.062(9) Uiso d D 1 . . H
H6A 0.231(3) 0.156(3) 0.2750(13) 0.071(10) Uiso d D 1 . . H
H6B 0.073(2) 0.156(3) 0.2896(15) 0.083(11) Uiso d D 1 . . H

loop_
_atom_site_aniso_label
_atom_site_aniso_U_11
_atom_site_aniso_U_22
_atom_site_aniso_U_33
_atom_site_aniso_U_12
_atom_site_aniso_U_13
_atom_site_aniso_U_23
Mn 0.0348(2) 0.0395(2) 0.02761(19) -0.00011(15) 0.00448(13) -0.00203(15)
O1 0.0401(9) 0.0640(11) 0.0321(8) 0.0119(8) 0.0071(7) 0.0093(8)
O2 0.0779(13) 0.0587(11) 0.0378(10) 0.0101(10) 0.0124(9) 0.0138(8)
O3 0.0337(8) 0.0704(12) 0.0465(10) -0.0058(8) 0.0027(7) 0.0120(9)
O4 0.0374(11) 0.1198(19) 0.0992(17) -0.0124(12) 0.0022(10) 0.0655(15)
O5 0.0355(10) 0.0494(12) 0.0714(13) 0.0032(9) 0.0109(9) 0.0057(10)
O6 0.0392(10) 0.0502(11) 0.0656(12) -0.0043(9) 0.0153(9) -0.0233(9)
N1 0.0512(12) 0.0383(11) 0.0351(10) 0.0015(9) 0.0015(9) -0.0021(8)
N2 0.0480(11) 0.0391(11) 0.0345(10) 0.0000(9) 0.0030(8) 0.0006(9)
C1 0.0738(19) 0.0442(15) 0.0488(15) 0.0077(14) -0.0088(13) 0.0011(12)
C2 0.084(2) 0.0421(15) 0.078(2) 0.0154(15) -0.0073(17) -0.0045(15)
C3 0.090(2) 0.0525(18) 0.068(2) 0.0141(16) 0.0091(17) -0.0224(15)
C4 0.079(2) 0.0584(18) 0.0418(14) 0.0069(15) 0.0118(13) -0.0115(13)
C5 0.0419(12) 0.0435(13) 0.0332(12) -0.0008(10) 0.0072(10) -0.0056(10)
C6 0.0406(12) 0.0462(14) 0.0304(11) -0.0059(10) 0.0081(9) -0.0009(10)
C7 0.0784(19) 0.0616(18) 0.0323(13) -0.0012(15) 0.0033(12) -0.0002(12)
C8 0.095(2) 0.074(2) 0.0389(15) -0.0011(18) -0.0034(15) 0.0157(15)
C9 0.094(2) 0.0554(18) 0.0608(18) 0.0082(17) -0.0074(16) 0.0188(15)
C10 0.0780(19) 0.0466(16) 0.0492(15) 0.0066(14) -0.0030(14) 0.0005(12)
C11 0.0452(13) 0.0416(13) 0.0300(11) -0.0010(10) 0.0029(10) -0.0045(10)
C12 0.0579(17) 0.086(2) 0.0446(14) 0.0178(15) 0.0210(13) 0.0049(14)
C13 0.0332(13) 0.0615(16) 0.0537(15) 0.0086(12) 0.0072(11) 0.0185(13)

loop_
_atom_type_symbol
_atom_type_description
_atom_type_scat_dispersion_real
_atom_type_scat_dispersion_imag
_atom_type_scat_source
C C 0.0033 0.0016 'International Tables Vol C Tables 4.2.6.8 and 6.1.1.4'
H H 0.0000 0.0000 'International Tables Vol C Tables 4.2.6.8 and 6.1.1.4'
N N 0.0061 0.0033 'International Tables Vol C Tables 4.2.6.8 and 6.1.1.4'
O O 0.0106 0.0060 'International Tables Vol C Tables 4.2.6.8 and 6.1.1.4'
Mn Mn 0.3368 0.7283 'International Tables Vol C Tables 4.2.6.8 and 6.1.1.4'

loop_
_geom_angle_atom_site_label_1
_geom_angle_atom_site_label_2
_geom_angle_atom_site_label_3
_geom_angle
_geom_angle_publ_flag
O3 Mn O5 176.94(7) yes
O3 Mn O1 85.70(6) yes
O5 Mn O1 93.85(7) yes
O3 Mn O6 93.13(7) yes
O5 Mn O6 84.04(7) yes
O1 Mn O6 104.64(7) yes
O3 Mn N2 89.17(7) yes
O5 Mn N2 92.09(8) yes
O1 Mn N2 163.06(7) yes
O6 Mn N2 91.74(7) yes
O3 Mn N1 95.95(7) yes
O5 Mn N1 87.10(7) yes
O1 Mn N1 92.24(7) yes
O6 Mn N1 161.39(7) yes
N2 Mn N1 72.22(7) yes
C11 O1 Mn 127.96(15) ?
C13 O3 Mn 125.98(16) ?
Mn O5 H5A 119(2) ?
Mn O5 H5B 127(2) ?
H5A O5 H5B 109(3) ?
Mn O6 H6A 126(2) ?
Mn O6 H6B 120(2) ?
H6A O6 H6B 107(3) ?
C1 N1 C5 118.4(2) ?
C1 N1 Mn 124.69(16) ?
C5 N1 Mn 116.59(15) ?
C10 N2 C6 118.6(2) ?
C10 N2 Mn 123.99(16) ?
C6 N2 Mn 117.26(15) ?
N1 C1 C2 123.2(2) ?
N1 C1 H1 118.4 ?
C2 C1 H1 118.4 ?
C3 C2 C1 118.2(3) ?
C3 C2 H2 120.9 ?
C1 C2 H2 120.9 ?
C4 C3 C2 119.4(3) ?
C4 C3 H3 120.3 ?
C2 C3 H3 120.3 ?
C3 C4 C5 119.8(3) ?
C3 C4 H4 120.1 ?
C5 C4 H4 120.1 ?
N1 C5 C4 120.9(2) ?
N1 C5 C6 116.79(19) ?
C4 C5 C6 122.3(2) ?
N2 C6 C7 121.0(2) ?
N2 C6 C5 116.70(19) ?
C7 C6 C5 122.2(2) ?
C8 C7 C6 119.4(3) ?
C8 C7 H7 120.3 ?
C6 C7 H7 120.3 ?
C9 C8 C7 119.5(3) ?
C9 C8 H8 120.2 ?
C7 C8 H8 120.2 ?
C8 C9 C10 118.5(3) ?
C8 C9 H9 120.7 ?
C10 C9 H9 120.7 ?
N2 C10 C9 122.8(3) ?
N2 C10 H10 118.6 ?
C9 C10 H10 118.6 ?
O2 C11 O1 123.9(2) ?
O2 C11 C12 118.3(2) ?
O1 C11 C12 117.7(2) ?
C13 C12 C11 113.7(2) ?
C13 C12 H12A 108.8 ?
C11 C12 H12A 108.8 ?
C13 C12 H12B 108.8 ?
C11 C12 H12B 108.8 ?
H12A C12 H12B 107.7 ?
O3 C13 O4 122.5(2) ?
O3 C13 C12 117.9(2) ?
O4 C13 C12 119.5(2) ?

loop_
_geom_bond_atom_site_label_1
_geom_bond_atom_site_label_2
_geom_bond_site_symmetry_2
_geom_bond_distance
_geom_bond_publ_flag
Mn O3 . 2.1215(17) yes
Mn O5 . 2.1595(19) yes
Mn O1 . 2.1667(16) yes
Mn O6 . 2.1757(19) yes
Mn N2 . 2.2751(19) yes
Mn N1 . 2.2877(19) yes
O1 C11 . 1.267(3) yes
O2 C11 . 1.235(3) yes
O3 C13 . 1.237(3) yes
O4 C13 . 1.255(3) yes
O5 H5A . 0.814(10) ?
O5 H5B . 0.816(10) ?
O6 H6A . 0.816(10) ?
O6 H6B . 0.820(10) ?
N1 C1 . 1.334(3) ?
N1 C5 . 1.340(3) ?
N2 C10 . 1.333(3) ?
N2 C6 . 1.338(3) ?
C1 C2 . 1.375(4) ?
C1 H1 . 0.9300 ?
C2 C3 . 1.368(4) ?
C2 H2 . 0.9300 ?
C3 C4 . 1.364(4) ?
C3 H3 . 0.9300 ?
C4 C5 . 1.387(3) ?
C4 H4 . 0.9300 ?
C5 C6 . 1.480(3) ?
C6 C7 . 1.388(3) ?
C7 C8 . 1.365(4) ?
C7 H7 . 0.9300 ?
C8 C9 . 1.363(4) ?
C8 H8 . 0.9300 ?
C9 C10 . 1.375(4) ?
C9 H9 . 0.9300 ?
C10 H10 . 0.9300 ?
C11 C12 . 1.520(3) ?
C12 C13 . 1.515(4) ?
C12 H12A . 0.9700 ?
C12 H12B . 0.9700 ?

loop_
_geom_hbond_atom_site_label_D
_geom_hbond_atom_site_label_H
_geom_hbond_atom_site_label_A
_geom_hbond_site_symmetry_A
_geom_hbond_distance_DH
_geom_hbond_distance_HA
_geom_hbond_distance_DA
_geom_hbond_angle_DHA
_geom_hbond_publ_flag
O5 H5A O2 2_545 0.81(2) 1.88(2) 2.692(3) 178(2) yes
O5 H5B O4 1_455 0.81(3) 1.88(3) 2.688(3) 177(3) yes
O6 H6A O2 2_645 0.82(3) 1.82(3) 2.626(3) 171(3) yes
O6 H6B O4 2_545 0.82(2) 2.00(2) 2.816(3) 179(3) yes

loop_
_geom_torsion_atom_site_label_1
_geom_torsion_atom_site_label_2
_geom_torsion_atom_site_label_3
_geom_torsion_atom_site_label_4
_geom_torsion
O3 Mn O1 C11 21.2(2)
O5 Mn O1 C11 -155.8(2)
O6 Mn O1 C11 -70.9(2)
N2 Mn O1 C11 93.9(3)
N1 Mn O1 C11 117.0(2)
O5 Mn O3 C13 75.8(14)
O1 Mn O3 C13 -5.9(2)
O6 Mn O3 C13 98.6(2)
N2 Mn O3 C13 -169.7(2)
N1 Mn O3 C13 -97.7(2)
O3 Mn N1 C1 94.7(2)
O5 Mn N1 C1 -84.9(2)
O1 Mn N1 C1 8.8(2)
O6 Mn N1 C1 -146.5(2)
N2 Mn N1 C1 -178.1(2)
O3 Mn N1 C5 -91.46(17)
O5 Mn N1 C5 88.89(17)
O1 Mn N1 C5 -177.36(17)
O6 Mn N1 C5 27.3(3)
N2 Mn N1 C5 -4.24(16)
O3 Mn N2 C10 -79.3(2)
O5 Mn N2 C10 98.0(2)
O1 Mn N2 C10 -151.5(2)
O6 Mn N2 C10 13.9(2)
N1 Mn N2 C10 -175.8(2)
O3 Mn N2 C6 96.83(17)
O5 Mn N2 C6 -85.96(17)
O1 Mn N2 C6 24.6(3)
O6 Mn N2 C6 -170.06(16)
N1 Mn N2 C6 0.32(16)
C5 N1 C1 C2 -0.8(4)
Mn N1 C1 C2 172.9(2)
N1 C1 C2 C3 0.6(5)
C1 C2 C3 C4 -0.2(5)
C2 C3 C4 C5 0.2(5)
C1 N1 C5 C4 0.7(4)
Mn N1 C5 C4 -173.5(2)
C1 N1 C5 C6 -178.4(2)
Mn N1 C5 C6 7.4(3)
C3 C4 C5 N1 -0.4(4)
C3 C4 C5 C6 178.6(3)
C10 N2 C6 C7 1.6(4)
Mn N2 C6 C7 -174.75(19)
C10 N2 C6 C5 179.6(2)
Mn N2 C6 C5 3.3(3)
N1 C5 C6 N2 -7.2(3)
C4 C5 C6 N2 173.7(2)
N1 C5 C6 C7 170.8(2)
C4 C5 C6 C7 -8.3(4)
N2 C6 C7 C8 -1.5(4)
C5 C6 C7 C8 -179.4(3)
C6 C7 C8 C9 0.1(5)
C7 C8 C9 C10 1.1(5)
C6 N2 C10 C9 -0.3(4)
Mn N2 C10 C9 175.7(2)
C8 C9 C10 N2 -1.0(5)
Mn O1 C11 O2 -178.73(17)
Mn O1 C11 C12 4.0(3)
O2 C11 C12 C13 132.2(3)
O1 C11 C12 C13 -50.4(3)
Mn O3 C13 O4 149.2(2)
Mn O3 C13 C12 -32.8(3)
C11 C12 C13 O3 67.8(3)
C11 C12 C13 O4 -114.1(3)
